data_4341333
loop_
_publ_author_name
'Overgaard, Jacob'
'Walsh, James P. S.'
'Hathwar, Venkatesha R.'
'J\/orgensen, Mads R V'
'Hoffman, Christina'
'Platts, Jamie A.'
'Piltz, Ross'
'Winpenny, Richard E. P.'

_publ_section_title
;
 Relationships between Electron Density and Magnetic Properties in
 Water-Bridged Dimetal Complexes.
;
_journal_issue 21
_journal_name_full 'Inorganic chemistry'
_journal_page_first 11531
_journal_page_last 11539
_journal_paper_doi 10.1021/ic501411w
_journal_volume 53
_journal_year 2014
_chemical_formula_moiety 'C40 H68 N2 Ni2 O13'
_chemical_formula_sum 'C40 H68 N2 Ni2 O13'
_chemical_formula_weight 902.39
_space_group_crystal_system monoclinic
_space_group_IT_number 15
_space_group_name_Hall '-C 2yc'
_space_group_name_H-M_alt 'C 1 2/c 1'
_symmetry_space_group_name_Hall '-C 2yc'
_symmetry_space_group_name_H-M 'C 1 2/c 1'
_audit_conform_dict_location ftp://ftp.iucr.org/pub/cif_core.dic
_audit_conform_dict_name cif_core.dic
_audit_conform_dict_version 2.3
_audit_creation_date '11-Jun-06 T21:53:54-00:00'
_audit_creation_method 'XD routine XDCIF'
_cell_angle_alpha 90
_cell_angle_beta 96.4990(10)
_cell_angle_gamma 90
_cell_formula_units_Z 4
_cell_length_a 24.5019(2)
_cell_length_b 19.46500(10)
_cell_length_c 9.77900(10)
_cell_measurement_temperature 100(2)
_cell_volume 4633.92(7)
_computing_molecular_graphics 'Volkov et al, (2006)'
_computing_publication_material 'Volkov et al, (2006)'
_computing_structure_refinement 'Volkov et al, (2006)'
_diffrn_ambient_temperature 100(2)
_diffrn_detector_area_resol_mean 10.3590
_diffrn_measured_fraction_theta_full 1.000
_diffrn_measured_fraction_theta_max 1.000
_diffrn_measurement_method '\w scans'
_diffrn_radiation_monochromator mirror
_diffrn_radiation_source 'SuperNova (Mo) X-ray Source'
_diffrn_radiation_type 'Mo K\a'
_diffrn_radiation_wavelength 0.7107
_diffrn_reflns_av_R_equivalents 0.0365
_diffrn_reflns_av_sigmaI/netI 0.0331
_diffrn_reflns_limit_h_max 53
_diffrn_reflns_limit_h_min -53
_diffrn_reflns_limit_k_max 42
_diffrn_reflns_limit_k_min 0
_diffrn_reflns_limit_l_max 21
_diffrn_reflns_limit_l_min 0
_diffrn_reflns_number 247786
_diffrn_reflns_theta_full 51.43
_diffrn_reflns_theta_max 51.43
_diffrn_reflns_theta_min 2.41
_exptl_absorpt_coefficient_mu 0.872
_exptl_absorpt_correction_T_max 1.0000
_exptl_absorpt_correction_T_min 0.8366
_exptl_absorpt_correction_type analytical
_exptl_absorpt_process_details
;
CrysAlisPro, Agilent Technologies,
Version 1.171.36.21 (release 14-08-2012 CrysAlis171 .NET)
(compiled Sep 14 2012,17:21:16)
;
_exptl_crystal_colour Blue
_exptl_crystal_density_diffrn 1.293
_exptl_crystal_description Block
_exptl_crystal_F_000 1928
_exptl_crystal_size_max 0.25
_exptl_crystal_size_mid 0.24
_exptl_crystal_size_min 0.20
_refine_ls_extinction_method none
_refine_ls_goodness_of_fit_ref 1.412
_refine_ls_matrix_type full
_refine_ls_number_parameters 730
_refine_ls_number_reflns 21549
_refine_ls_number_restraints 0
_refine_ls_R_factor_all 0.045
_refine_ls_R_factor_gt 0.022
_refine_ls_shift/su_max 0
_refine_ls_structure_factor_coef Fsqd
_refine_ls_weighting_details
;
        calc w2 = 1/[s^2^(Fo^2^)]
;
_refine_ls_weighting_scheme calc
_refine_ls_wR_factor_ref 0.054
_reflns_number_gt 21549
_reflns_number_total 25844
_reflns_threshold_expression >3sigma(I)
_cod_data_source_file ic501411w_si_002.cif
_cod_data_source_block Ni_X
_cod_depositor_comments 'Adding full bibliography for 4341331--4341334.cif.'
_cod_database_code 4341333

loop_
_space_group_symop_id
_space_group_symop_operation_xyz
1 +X,+Y,+Z
2 -X,+Y,1/2-Z
3 -X,-Y,-Z
4 +X,-Y,1/2+Z
5 1/2+X,1/2+Y,+Z
6 1/2-X,1/2-Y,-Z
7 1/2-X,1/2+Y,1/2-Z
8 1/2+X,1/2-Y,1/2+Z

loop_
_atom_local_axes_atom_label
_atom_local_axes_atom0
_atom_local_axes_ax1
_atom_local_axes_atom1
_atom_local_axes_atom2
_atom_local_axes_ax2
NI(1) DUM1 X NI(1) O(7) Y
O(1) C(1) X O(1) O(2) Y
O(2) C(1) X O(2) O(1) Y
O(3) C(6) X O(3) O(4) Y
O(4) C(6) X O(4) O(3) Y
O(5) C(11) X O(5) O(6) Y
O(6) NI(1) X O(6) O(5) Y
O(7) DUM0 Z O(7) NI(1) Y
N(1) C(16) X N(1) C(20) Y
N(1A) C(16A) X N(1) C(20A) Y
C(1) O(1) X C(1) O(2) Y
C(2) C(1) Z C(2) C(3) Y
C(3) C(2) Z C(3) H(3C) Y
C(4) C(2) Z C(4) H(4C) Y
C(5) C(2) Z C(5) H(5A) Y
C(6) O(4) X C(6) O(3) Y
C(7) C(6) Z C(7) C(8) Y
C(8) C(7) Z C(8) H(8B) Y
C(9) C(7) Z C(9) H(9B) Y
C(10) C(7) Z C(10) H(10B) Y
C(11) O(5) X C(11) C(12) Y
C(12) C(11) Z C(12) C(15) Y
C(13) C(12) Z C(13) H(13C) Y
C(14) C(12) Z C(14) H(14B) Y
C(15) C(12) Z C(15) H(15B) Y
C(16) C(17) X C(16) N(1) Y
C(17) C(18) X C(17) C(16) Y
C(18) C(19) X C(18) C(17) Y
C(19) C(20) X C(19) C(18) Y
C(20) N(1) X C(20) C(19) Y
C(16A) C(17A) X C(16A) N(1A) Y
C(17A) C(18A) X C(17A) C(16A) Y
C(18A) C(19A) X C(18A) C(17A) Y
C(19A) C(20A) X C(19A) C(18A) Y
C(20A) N(1A) X C(20A) C(19A) Y
H(3A) C(3) Z H(3A) H(3B) Y
H(3B) C(3) Z H(3B) H(3A) Y
H(3C) C(3) Z H(3C) H(3A) Y
H(4A) C(4) Z H(4A) H(4B) Y
H(4B) C(4) Z H(4B) H(4A) Y
H(4C) C(4) Z H(4C) H(4B) Y
H(5A) C(5) Z H(5A) H(5B) Y
H(5B) C(5) Z H(5B) H(5A) Y
H(5C) C(5) Z H(5C) H(5B) Y
H(8A) C(8) Z H(8A) H(8B) Y
H(8B) C(8) Z H(8B) H(8A) Y
H(8C) C(8) Z H(8C) H(8A) Y
H(9A) C(9) Z H(9A) H(9B) Y
H(9B) C(9) Z H(9B) H(9A) Y
H(9C) C(9) Z H(9C) H(9A) Y
H(10A) C(10) Z H(10A) H(10C) Y
H(10B) C(10) Z H(10B) H(10C) Y
H(10C) C(10) Z H(10C) H(10B) Y
H(13A) C(13) Z H(13A) H(13B) Y
H(13B) C(13) Z H(13B) H(13A) Y
H(13C) C(13) Z H(13C) H(13A) Y
H(14A) C(14) Z H(14A) H(14B) Y
H(14B) C(14) Z H(14B) H(14A) Y
H(14C) C(14) Z H(14C) H(14B) Y
H(15A) C(15) Z H(15A) H(15C) Y
H(15B) C(15) Z H(15B) H(15C) Y
H(15C) C(15) Z H(15C) H(15A) Y
H(16) C(16) Z H(16) N(1) Y
H(17) C(17) Z H(17) C(18) Y
H(18) C(18) Z H(18) C(19) Y
H(19) C(19) Z H(19) C(20) Y
H(20) C(20) Z H(20) N(1) Y
H(16A) C(16A) Z H(16) N(1) Y
H(17A) C(17A) Z H(17) C(18) Y
H(18A) C(18A) Z H(18) C(19) Y
H(19A) C(19A) Z H(19) C(20) Y
H(20A) C(20A) Z H(20) N(1) Y
H(2) O(2) Z H(2) O(3) Y
H(7) O(7) Z H(7) NI(1) Y

loop_
_atom_rho_multipole_atom_label
_atom_rho_multipole_coeff_Pv
_atom_rho_multipole_coeff_P00
_atom_rho_multipole_coeff_P11
_atom_rho_multipole_coeff_P1-1
_atom_rho_multipole_coeff_P10
_atom_rho_multipole_coeff_P20
_atom_rho_multipole_coeff_P21
_atom_rho_multipole_coeff_P2-1
_atom_rho_multipole_coeff_P22
_atom_rho_multipole_coeff_P2-2
_atom_rho_multipole_coeff_P30
_atom_rho_multipole_coeff_P31
_atom_rho_multipole_coeff_P3-1
_atom_rho_multipole_coeff_P32
_atom_rho_multipole_coeff_P3-2
_atom_rho_multipole_coeff_P33
_atom_rho_multipole_coeff_P3-3
_atom_rho_multipole_coeff_P40
_atom_rho_multipole_coeff_P41
_atom_rho_multipole_coeff_P4-1
_atom_rho_multipole_coeff_P42
_atom_rho_multipole_coeff_P4-2
_atom_rho_multipole_coeff_P43
_atom_rho_multipole_coeff_P4-3
_atom_rho_multipole_coeff_P44
_atom_rho_multipole_coeff_P4-4
_atom_rho_multipole_kappa
_atom_rho_multipole_kappa_prime0
_atom_rho_multipole_kappa_prime1
_atom_rho_multipole_kappa_prime2
_atom_rho_multipole_kappa_prime3
_atom_rho_multipole_kappa_prime4
_atom_rho_multipole_radial_slater_n0
_atom_rho_multipole_radial_slater_zeta0
_atom_rho_multipole_radial_slater_n1
_atom_rho_multipole_radial_slater_zeta1
_atom_rho_multipole_radial_slater_n2
_atom_rho_multipole_radial_slater_zeta2
_atom_rho_multipole_radial_slater_n3
_atom_rho_multipole_radial_slater_zeta3
_atom_rho_multipole_radial_slater_n4
_atom_rho_multipole_radial_slater_zeta4
NI(1) 7.804(15) 2 0.051(4) 0.067(4) -0.053(4) -0.114(5) -0.076(5) 0.025(5) 0.070(5) -0.173(5) 0.042(7) -0.002(7) 0.000(7) -0.051(7) 0.039(7) 0.024(7) 0.021(7) 0.122(11) -0.104(11) -0.061(10) -0.195(11) 0.283(11) -0.111(11) 0.003(11) 0.318(10) 0.170(10) 0.9686(12) 1.2987(10) 1.0263(8) 1.0944(3) 1.3816(12) 1.1867(14) 4 8.353 4 8.353 4 8.353 4 8.353 4 8.353
O(1) 6.19(3) 0 -0.033(6) 0.034(5) -0.021(5) -0.081(6) 0.006(6) -0.022(6) -0.038(6) 0.018(6) 0.008(8) -0.009(8) -0.021(8) -0.006(8) -0.008(8) 0.048(7) 0.029(7) 0 0 0 0 0 0 0 0 0 0.9633(12) 1.16(3) 1.163168 1.163168 1.163168 1.163168 2 4.466 2 4.466 2 4.466 3 4.466 4 4.466
O(2) 5.81(3) 0 -0.030(6) -0.063(7) -0.109(8) 0.005(9) -0.028(8) 0.007(8) -0.030(6) 0.004(6) -0.056(12) 0.032(11) 0.045(11) 0.010(10) 0.011(10) 0.059(8) -0.024(8) 0 0 0 0 0 0 0 0 0 0.9633(12) 1.16(3) 1.163168 1.163168 1.163168 1.163168 2 4.466 2 4.466 2 4.466 3 4.466 4 4.466
O(3) 6.29(3) 0 -0.051(6) -0.005(5) 0.006(6) -0.016(7) -0.019(6) -0.014(6) -0.009(6) 0.026(5) -0.002(9) 0.005(8) 0.010(8) -0.006(8) 0.006(8) 0.056(7) 0.015(7) 0 0 0 0 0 0 0 0 0 0.9633(12) 1.16(3) 1.163168 1.163168 1.163168 1.163168 2 4.466 2 4.466 2 4.466 3 4.466 4 4.466
O(4) 6.31(3) 0 -0.053(6) 0.017(5) 0.002(6) -0.028(7) -0.031(7) -0.010(6) -0.027(6) 0.018(6) -0.022(10) 0.039(9) 0.039(9) 0.006(9) -0.001(8) 0.030(7) -0.004(7) 0 0 0 0 0 0 0 0 0 0.9633(12) 1.16(3) 1.163168 1.163168 1.163168 1.163168 2 4.466 2 4.466 2 4.466 3 4.466 4 4.466
O(5) 6.24(3) 0 -0.044(6) -0.012(5) 0.076(6) -0.026(6) 0.025(6) 0.002(6) -0.030(6) 0.055(6) 0.042(9) 0.011(8) 0.020(8) 0.022(8) -0.023(8) 0.045(7) -0.002(7) 0 0 0 0 0 0 0 0 0 0.9633(12) 1.16(3) 1.163168 1.163168 1.163168 1.163168 2 4.466 2 4.466 2 4.466 3 4.466 4 4.466
O(6) 6.28(3) 0 -0.040(5) -0.022(6) -0.120(7) 0.016(7) -0.022(6) -0.019(6) 0.007(6) -0.006(6) -0.040(9) 0.024(8) 0.053(9) 0.034(8) 0.017(8) -0.032(7) 0.022(7) 0 0 0 0 0 0 0 0 0 0.9633(12) 1.16(3) 1.163168 1.163168 1.163168 1.163168 2 4.466 2 4.466 2 4.466 3 4.466 4 4.466
O(7) 3.23(4) 0 0 0 0.022(5) -0.033(5) 0 0 -0.023(4) -0.002(4) 0.006(5) 0 0 -0.041(6) -0.013(5) 0 0 0 0 0 0 0 0 0 0 0 0.951(4) 1.06(8) 1.058629 1.058629 1.058629 1.058629 2 4.466 2 4.466 2 4.466 3 4.466 4 4.466
N(1) 3.75(5) 0 -0.020(15) -0.065(15) 0 -0.105(14) 0 0 0.147(12) 0.064(12) 0 -0.038(13) -0.005(12) 0 0 0.128(18) 0.020(15) 0 0 0 0 0 0 0 0 0 0.956(4) 0.76(2) 0.76181 0.76181 0.76181 0.76181 2 3.83936 2 3.83936 2 3.83936 3 3.83936 4 3.83936
N(1A) 1.509(17) 0 -0.006(5) -0.020(5) 0 -0.122(5) 0 0 -0.149(4) -0.060(4) 0 -0.012(4) -0.002(4) 0 0 0.040(6) 0.007(5) 0 0 0 0 0 0 0 0 0 0.956(4) 0.76(2) 0.76181 0.76181 0.76181 0.76181 2 3.83936 2 3.83936 2 3.83936 3 3.83936 4 3.83936
C(1) 3.84(5) 0 0.107(16) -0.013(16) -0.029(15) -0.283(17) 0.007(12) -0.043(13) 0.012(13) -0.021(13) -0.029(18) 0.029(17) -0.004(17) -0.005(17) 0.034(17) 0.38(3) -0.032(18) 0 0 0 0 0 0 0 0 0 0.950(4) 0.904(17) 0.903559 0.903559 0.903559 0.903559 2 3.1762 2 3.1762 2 3.1762 3 3.1762 4 3.1762
C(2) 4.15(6) 0 -0.022(19) 0.046(19) -0.108(19) 0.028(17) 0.065(15) -0.027(15) -0.004(16) 0.006(16) 0.33(3) -0.18(2) 0.00(2) -0.01(2) 0.04(2) 0.02(2) -0.20(2) 0 0 0 0 0 0 0 0 0 0.938(3) 0.861(10) 0.860783 0.860783 0.860783 0.860783 2 3.1762 2 3.1762 2 3.1762 3 3.1762 4 3.1762
C(3) 3.97(7) 0 -0.035(19) 0.011(18) 0.06(2) 0.017(17) -0.009(16) -0.011(16) -0.044(16) 0.031(17) 0.26(2) -0.00(2) 0.04(2) 0.02(2) 0.03(2) 0.02(2) -0.27(2) 0 0 0 0 0 0 0 0 0 0.938(3) 0.861(10) 0.860783 0.860783 0.860783 0.860783 2 3.1762 2 3.1762 2 3.1762 3 3.1762 4 3.1762
C(4) 3.88(6) 0 -0.089(18) -0.069(19) -0.00(2) 0.048(18) 0.052(16) -0.014(17) -0.013(16) 0.001(16) 0.25(2) -0.06(2) 0.03(2) -0.01(2) -0.05(2) 0.07(2) -0.21(2) 0 0 0 0 0 0 0 0 0 0.938(3) 0.861(10) 0.860783 0.860783 0.860783 0.860783 2 3.1762 2 3.1762 2 3.1762 3 3.1762 4 3.1762
C(5) 3.94(6) 0 -0.029(18) 0.027(18) 0.03(2) 0.048(18) -0.008(16) 0.040(16) 0.081(16) 0.033(16) 0.21(2) -0.01(2) 0.02(2) 0.05(2) -0.09(2) 0.018(19) -0.20(2) 0 0 0 0 0 0 0 0 0 0.938(3) 0.861(10) 0.860783 0.860783 0.860783 0.860783 2 3.1762 2 3.1762 2 3.1762 3 3.1762 4 3.1762
C(6) 4.27(6) 0 0.087(15) 0.020(15) -0.011(14) -0.311(18) 0.004(12) -0.024(12) 0.082(13) -0.006(12) -0.009(17) 0.000(16) 0.013(16) 0.001(16) 0.018(16) 0.42(3) 0.025(17) 0 0 0 0 0 0 0 0 0 0.950(4) 0.904(17) 0.903559 0.903559 0.903559 0.903559 2 3.1762 2 3.1762 2 3.1762 3 3.1762 4 3.1762
C(7) 4.29(5) 0 0.025(19) -0.034(19) -0.029(18) -0.071(16) 0.008(15) -0.055(15) -0.034(16) -0.000(16) 0.31(2) -0.05(2) 0.03(2) 0.00(2) 0.03(2) 0.01(2) -0.37(2) 0 0 0 0 0 0 0 0 0 0.938(3) 0.861(10) 0.860783 0.860783 0.860783 0.860783 2 3.1762 2 3.1762 2 3.1762 3 3.1762 4 3.1762
C(8) 3.99(6) 0 -0.069(19) -0.093(18) -0.06(2) -0.071(19) -0.021(16) -0.054(17) -0.058(16) 0.031(17) 0.17(2) 0.08(2) 0.07(2) -0.01(2) 0.13(2) 0.07(2) -0.22(2) 0 0 0 0 0 0 0 0 0 0.938(3) 0.861(10) 0.860783 0.860783 0.860783 0.860783 2 3.1762 2 3.1762 2 3.1762 3 3.1762 4 3.1762
C(9) 4.15(6) 0 -0.040(17) 0.032(18) -0.09(2) -0.035(19) -0.078(17) 0.011(16) -0.015(16) -0.024(16) 0.20(2) 0.06(2) -0.02(2) 0.05(2) -0.08(2) -0.00(2) -0.14(2) 0 0 0 0 0 0 0 0 0 0.938(3) 0.861(10) 0.860783 0.860783 0.860783 0.860783 2 3.1762 2 3.1762 2 3.1762 3 3.1762 4 3.1762
C(10) 4.25(6) 0 -0.043(18) -0.007(18) -0.04(2) -0.015(18) -0.047(15) -0.029(16) -0.009(16) -0.023(16) 0.29(2) 0.02(2) -0.02(2) 0.00(2) -0.05(2) -0.02(2) -0.25(2) 0 0 0 0 0 0 0 0 0 0.938(3) 0.861(10) 0.860783 0.860783 0.860783 0.860783 2 3.1762 2 3.1762 2 3.1762 3 3.1762 4 3.1762
C(11) 4.16(6) 0 0.021(15) -0.059(15) -0.028(14) -0.297(18) -0.004(12) 0.000(12) 0.041(12) 0.052(13) 0.002(17) 0.011(16) 0.010(15) 0.008(16) -0.007(16) 0.37(3) -0.090(17) 0 0 0 0 0 0 0 0 0 0.950(4) 0.904(17) 0.903559 0.903559 0.903559 0.903559 2 3.1762 2 3.1762 2 3.1762 3 3.1762 4 3.1762
C(12) 4.21(5) 0 0.040(18) 0.025(18) -0.020(18) -0.034(15) 0.001(14) -0.043(14) -0.034(15) -0.014(15) 0.37(2) -0.051(19) 0.00(2) 0.012(19) 0.059(19) 0.01(2) -0.27(2) 0 0 0 0 0 0 0 0 0 0.938(3) 0.861(10) 0.860783 0.860783 0.860783 0.860783 2 3.1762 2 3.1762 2 3.1762 3 3.1762 4 3.1762
C(13) 4.04(6) 0 0.010(17) -0.026(18) -0.01(2) 0.022(17) -0.021(16) 0.037(14) -0.004(15) -0.018(15) 0.30(2) -0.06(2) -0.01(2) 0.032(19) 0.055(19) -0.006(19) -0.23(2) 0 0 0 0 0 0 0 0 0 0.938(3) 0.861(10) 0.860783 0.860783 0.860783 0.860783 2 3.1762 2 3.1762 2 3.1762 3 3.1762 4 3.1762
C(14) 4.07(6) 0 -0.019(18) 0.023(18) -0.04(2) -0.014(16) 0.032(15) -0.015(15) -0.029(15) 0.082(16) 0.25(2) -0.01(2) 0.02(2) 0.017(19) 0.02(2) -0.02(2) -0.19(2) 0 0 0 0 0 0 0 0 0 0.938(3) 0.861(10) 0.860783 0.860783 0.860783 0.860783 2 3.1762 2 3.1762 2 3.1762 3 3.1762 4 3.1762
C(15) 4.07(6) 0 0.026(18) -0.009(18) -0.07(2) -0.004(17) -0.014(14) -0.015(15) -0.006(14) 0.008(15) 0.26(2) 0.03(2) -0.03(2) -0.007(19) -0.02(2) -0.022(18) -0.19(2) 0 0 0 0 0 0 0 0 0 0.938(3) 0.861(10) 0.860783 0.860783 0.860783 0.860783 2 3.1762 2 3.1762 2 3.1762 3 3.1762 4 3.1762
C(16) 3.48(5) 0 -0.02(2) -0.10(2) 0 -0.236(15) 0 0 0.044(16) 0.231(17) 0 0.001(17) 0.024(17) 0 0 0.28(2) -0.05(2) 0 0 0 0 0 0 0 0 0 0.941(4) 0.824(11) 0.824477 0.824477 0.824477 0.824477 2 3.1762 2 3.1762 2 3.1762 3 3.1762 4 3.1762
C(17) 3.29(5) 0 0.06(3) -0.13(2) 0 -0.309(18) 0 0 -0.042(19) 0.085(19) 0 -0.03(2) 0.011(17) 0 0 0.18(2) -0.02(3) 0 0 0 0 0 0 0 0 0 0.941(4) 0.824(11) 0.824477 0.824477 0.824477 0.824477 2 3.1762 2 3.1762 2 3.1762 3 3.1762 4 3.1762
C(18) 3.28(5) 0 0.04(3) -0.10(2) 0 -0.332(18) 0 0 -0.05(2) 0.05(2) 0 -0.01(2) 0.099(19) 0 0 0.28(3) -0.04(3) 0 0 0 0 0 0 0 0 0 0.941(4) 0.824(11) 0.824477 0.824477 0.824477 0.824477 2 3.1762 2 3.1762 2 3.1762 3 3.1762 4 3.1762
C(19) 3.31(5) 0 -0.04(2) -0.02(2) 0 -0.205(17) 0 0 -0.11(2) -0.073(19) 0 0.030(19) -0.04(2) 0 0 0.12(3) 0.03(3) 0 0 0 0 0 0 0 0 0 0.941(4) 0.824(11) 0.824477 0.824477 0.824477 0.824477 2 3.1762 2 3.1762 2 3.1762 3 3.1762 4 3.1762
C(20) 3.46(5) 0 -0.14(2) -0.08(2) 0 -0.277(16) 0 0 0.006(16) -0.093(16) 0 0.031(17) 0.055(17) 0 0 0.20(2) 0.08(2) 0 0 0 0 0 0 0 0 0 0.941(4) 0.824(11) 0.824477 0.824477 0.824477 0.824477 2 3.1762 2 3.1762 2 3.1762 3 3.1762 4 3.1762
C(16A) 1.098(16) 0 -0.006(6) -0.033(7) 0 -0.071(5) 0 0 -0.037(5) -0.145(5) 0 0.001(5) 0.008(5) 0 0 0.087(8) -0.016(7) 0 0 0 0 0 0 0 0 0 0.941(4) 0.824(11) 0.824477 0.824477 0.824477 0.824477 2 3.1762 2 3.1762 2 3.1762 3 3.1762 4 3.1762
C(17A) 1.038(16) 0 0.018(8) -0.043(7) 0 -0.046(6) 0 0 0.080(6) -0.041(6) 0 -0.008(6) 0.003(5) 0 0 0.057(8) -0.006(8) 0 0 0 0 0 0 0 0 0 0.941(4) 0.824(11) 0.824477 0.824477 0.824477 0.824477 2 3.1762 2 3.1762 2 3.1762 3 3.1762 4 3.1762
C(18A) 1.035(17) 0 0.014(9) -0.033(7) 0 -0.012(6) 0 0 0.150(7) -0.023(7) 0 -0.004(7) 0.031(6) 0 0 0.089(9) -0.013(9) 0 0 0 0 0 0 0 0 0 0.941(4) 0.824(11) 0.824477 0.824477 0.824477 0.824477 2 3.1762 2 3.1762 2 3.1762 3 3.1762 4 3.1762
C(19A) 1.044(16) 0 -0.013(7) -0.007(8) 0 -0.125(5) 0 0 0.034(7) 0.138(6) 0 0.009(6) -0.012(6) 0 0 0.039(8) 0.010(8) 0 0 0 0 0 0 0 0 0 0.941(4) 0.824(11) 0.824477 0.824477 0.824477 0.824477 2 3.1762 2 3.1762 2 3.1762 3 3.1762 4 3.1762
C(20A) 1.093(16) 0 -0.043(7) -0.025(6) 0 -0.005(5) 0 0 -0.104(5) 0.185(5) 0 0.010(5) 0.018(5) 0 0 0.065(8) 0.024(7) 0 0 0 0 0 0 0 0 0 0.941(4) 0.824(11) 0.824477 0.824477 0.824477 0.824477 2 3.1762 2 3.1762 2 3.1762 3 3.1762 4 3.1762
H(3A) 0.897(18) 0 0 0 0.160(6) 0.087(6) 0 0 0 0 0 0 0 0 0 0 0 0 0 0 0 0 0 0 0 0 1.162(11) 1.2 1.2 1.2 1.2 1.2 0 2 1 2 2 2 3 2 4 2
H(3B) 0.8967 0 0 0 0.1599 0.087 0 0 0 0 0 0 0 0 0 0 0 0 0 0 0 0 0 0 0 0 1.162(11) 1.2 1.2 1.2 1.2 1.2 0 2 1 2 2 2 3 2 4 2
H(3C) 0.8967 0 0 0 0.1599 0.087 0 0 0 0 0 0 0 0 0 0 0 0 0 0 0 0 0 0 0 0 1.162(11) 1.2 1.2 1.2 1.2 1.2 0 2 1 2 2 2 3 2 4 2
H(4A) 0.8967 0 0 0 0.1599 0.087 0 0 0 0 0 0 0 0 0 0 0 0 0 0 0 0 0 0 0 0 1.162(11) 1.2 1.2 1.2 1.2 1.2 0 2 1 2 2 2 3 2 4 2
H(4B) 0.8967 0 0 0 0.1599 0.087 0 0 0 0 0 0 0 0 0 0 0 0 0 0 0 0 0 0 0 0 1.162(11) 1.2 1.2 1.2 1.2 1.2 0 2 1 2 2 2 3 2 4 2
H(4C) 0.8967 0 0 0 0.1599 0.087 0 0 0 0 0 0 0 0 0 0 0 0 0 0 0 0 0 0 0 0 1.162(11) 1.2 1.2 1.2 1.2 1.2 0 2 1 2 2 2 3 2 4 2
H(5A) 0.8967 0 0 0 0.1599 0.087 0 0 0 0 0 0 0 0 0 0 0 0 0 0 0 0 0 0 0 0 1.162(11) 1.2 1.2 1.2 1.2 1.2 0 2 1 2 2 2 3 2 4 2
H(5B) 0.8967 0 0 0 0.1599 0.087 0 0 0 0 0 0 0 0 0 0 0 0 0 0 0 0 0 0 0 0 1.162(11) 1.2 1.2 1.2 1.2 1.2 0 2 1 2 2 2 3 2 4 2
H(5C) 0.8967 0 0 0 0.1599 0.087 0 0 0 0 0 0 0 0 0 0 0 0 0 0 0 0 0 0 0 0 1.162(11) 1.2 1.2 1.2 1.2 1.2 0 2 1 2 2 2 3 2 4 2
H(8A) 0.8967 0 0 0 0.1599 0.087 0 0 0 0 0 0 0 0 0 0 0 0 0 0 0 0 0 0 0 0 1.162(11) 1.2 1.2 1.2 1.2 1.2 0 2 1 2 2 2 3 2 4 2
H(8B) 0.8967 0 0 0 0.1599 0.087 0 0 0 0 0 0 0 0 0 0 0 0 0 0 0 0 0 0 0 0 1.162(11) 1.2 1.2 1.2 1.2 1.2 0 2 1 2 2 2 3 2 4 2
H(8C) 0.8967 0 0 0 0.1599 0.087 0 0 0 0 0 0 0 0 0 0 0 0 0 0 0 0 0 0 0 0 1.162(11) 1.2 1.2 1.2 1.2 1.2 0 2 1 2 2 2 3 2 4 2
H(9A) 0.8967 0 0 0 0.1599 0.087 0 0 0 0 0 0 0 0 0 0 0 0 0 0 0 0 0 0 0 0 1.162(11) 1.2 1.2 1.2 1.2 1.2 0 2 1 2 2 2 3 2 4 2
H(9B) 0.8967 0 0 0 0.1599 0.087 0 0 0 0 0 0 0 0 0 0 0 0 0 0 0 0 0 0 0 0 1.162(11) 1.2 1.2 1.2 1.2 1.2 0 2 1 2 2 2 3 2 4 2
H(9C) 0.8967 0 0 0 0.1599 0.087 0 0 0 0 0 0 0 0 0 0 0 0 0 0 0 0 0 0 0 0 1.162(11) 1.2 1.2 1.2 1.2 1.2 0 2 1 2 2 2 3 2 4 2
H(10A) 0.8967 0 0 0 0.1599 0.087 0 0 0 0 0 0 0 0 0 0 0 0 0 0 0 0 0 0 0 0 1.162(11) 1.2 1.2 1.2 1.2 1.2 0 2 1 2 2 2 3 2 4 2
H(10B) 0.8967 0 0 0 0.1599 0.087 0 0 0 0 0 0 0 0 0 0 0 0 0 0 0 0 0 0 0 0 1.162(11) 1.2 1.2 1.2 1.2 1.2 0 2 1 2 2 2 3 2 4 2
H(10C) 0.8967 0 0 0 0.1599 0.087 0 0 0 0 0 0 0 0 0 0 0 0 0 0 0 0 0 0 0 0 1.162(11) 1.2 1.2 1.2 1.2 1.2 0 2 1 2 2 2 3 2 4 2
H(13A) 0.8967 0 0 0 0.1599 0.087 0 0 0 0 0 0 0 0 0 0 0 0 0 0 0 0 0 0 0 0 1.162(11) 1.2 1.2 1.2 1.2 1.2 0 2 1 2 2 2 3 2 4 2
H(13B) 0.8967 0 0 0 0.1599 0.087 0 0 0 0 0 0 0 0 0 0 0 0 0 0 0 0 0 0 0 0 1.162(11) 1.2 1.2 1.2 1.2 1.2 0 2 1 2 2 2 3 2 4 2
H(13C) 0.8967 0 0 0 0.1599 0.087 0 0 0 0 0 0 0 0 0 0 0 0 0 0 0 0 0 0 0 0 1.162(11) 1.2 1.2 1.2 1.2 1.2 0 2 1 2 2 2 3 2 4 2
H(14A) 0.8967 0 0 0 0.1599 0.087 0 0 0 0 0 0 0 0 0 0 0 0 0 0 0 0 0 0 0 0 1.162(11) 1.2 1.2 1.2 1.2 1.2 0 2 1 2 2 2 3 2 4 2
H(14B) 0.8967 0 0 0 0.1599 0.087 0 0 0 0 0 0 0 0 0 0 0 0 0 0 0 0 0 0 0 0 1.162(11) 1.2 1.2 1.2 1.2 1.2 0 2 1 2 2 2 3 2 4 2
H(14C) 0.8967 0 0 0 0.1599 0.087 0 0 0 0 0 0 0 0 0 0 0 0 0 0 0 0 0 0 0 0 1.162(11) 1.2 1.2 1.2 1.2 1.2 0 2 1 2 2 2 3 2 4 2
H(15A) 0.8967 0 0 0 0.1599 0.087 0 0 0 0 0 0 0 0 0 0 0 0 0 0 0 0 0 0 0 0 1.162(11) 1.2 1.2 1.2 1.2 1.2 0 2 1 2 2 2 3 2 4 2
H(15B) 0.8967 0 0 0 0.1599 0.087 0 0 0 0 0 0 0 0 0 0 0 0 0 0 0 0 0 0 0 0 1.162(11) 1.2 1.2 1.2 1.2 1.2 0 2 1 2 2 2 3 2 4 2
H(15C) 0.8967 0 0 0 0.1599 0.087 0 0 0 0 0 0 0 0 0 0 0 0 0 0 0 0 0 0 0 0 1.162(11) 1.2 1.2 1.2 1.2 1.2 0 2 1 2 2 2 3 2 4 2
H(16) 0.533(14) 0 0 0 0 0 0 0 0 0 0 0 0 0 0 0 0 0 0 0 0 0 0 0 0 0 1.162(11) 1.2 1.2 1.2 1.2 1.2 0 2 1 2 2 2 3 2 4 2
H(17) 0.533 0 0 0 0 0 0 0 0 0 0 0 0 0 0 0 0 0 0 0 0 0 0 0 0 0 1.162(11) 1.2 1.2 1.2 1.2 1.2 0 2 1 2 2 2 3 2 4 2
H(18) 0.533 0 0 0 0 0 0 0 0 0 0 0 0 0 0 0 0 0 0 0 0 0 0 0 0 0 1.162(11) 1.2 1.2 1.2 1.2 1.2 0 2 1 2 2 2 3 2 4 2
H(19) 0.533 0 0 0 0 0 0 0 0 0 0 0 0 0 0 0 0 0 0 0 0 0 0 0 0 0 1.162(11) 1.2 1.2 1.2 1.2 1.2 0 2 1 2 2 2 3 2 4 2
H(20) 0.533 0 0 0 0 0 0 0 0 0 0 0 0 0 0 0 0 0 0 0 0 0 0 0 0 0 1.162(11) 1.2 1.2 1.2 1.2 1.2 0 2 1 2 2 2 3 2 4 2
H(16A) 0.168(4) 0 0 0 0 0 0 0 0 0 0 0 0 0 0 0 0 0 0 0 0 0 0 0 0 0 1.162(11) 1.2 1.2 1.2 1.2 1.2 0 2 1 2 2 2 3 2 4 2
H(17A) 0.1684 0 0 0 0 0 0 0 0 0 0 0 0 0 0 0 0 0 0 0 0 0 0 0 0 0 1.162(11) 1.2 1.2 1.2 1.2 1.2 0 2 1 2 2 2 3 2 4 2
H(18A) 0.1684 0 0 0 0 0 0 0 0 0 0 0 0 0 0 0 0 0 0 0 0 0 0 0 0 0 1.162(11) 1.2 1.2 1.2 1.2 1.2 0 2 1 2 2 2 3 2 4 2
H(19A) 0.1684 0 0 0 0 0 0 0 0 0 0 0 0 0 0 0 0 0 0 0 0 0 0 0 0 0 1.162(11) 1.2 1.2 1.2 1.2 1.2 0 2 1 2 2 2 3 2 4 2
H(20A) 0.1684 0 0 0 0 0 0 0 0 0 0 0 0 0 0 0 0 0 0 0 0 0 0 0 0 0 1.162(11) 1.2 1.2 1.2 1.2 1.2 0 2 1 2 2 2 3 2 4 2
H(2) 0.73(2) 0 0 0 0.143(16) 0.22(2) 0 0 0 0 0 0 0 0 0 0 0 0 0 0 0 0 0 0 0 0 1.162(11) 1.2 1.2 1.2 1.2 1.2 0 2 1 2 2 2 3 2 4 2
H(7) 0.72(2) 0 0 0 0.147(17) 0.15(3) 0 0 0 0 0 0 0 0 0 0 0 0 0 0 0 0 0 0 0 0 1.162(11) 1.2 1.2 1.2 1.2 1.2 0 2 1 2 2 2 3 2 4 2

loop_
_atom_site_aniso_label
_atom_site_aniso_U_11
_atom_site_aniso_U_22
_atom_site_aniso_U_33
_atom_site_aniso_U_23
_atom_site_aniso_U_13
_atom_site_aniso_U_12
NI(1) 0.00942(2) 0.01046(2) 0.01314(2) -0.000394(11) -0.000003(10) 0.000734(12)
O(1) 0.01283(9) 0.01711(10) 0.01650(10) 0.00197(7) 0.00003(8) -0.00157(8)
O(2) 0.01649(13) 0.02985(18) 0.02841(18) 0.00812(12) -0.00576(12) -0.01419(16)
O(3) 0.01092(9) 0.01744(10) 0.02213(12) 0.00073(7) -0.00124(8) -0.00698(9)
O(4) 0.01054(9) 0.01933(12) 0.02990(17) 0.00031(8) 0.00055(9) -0.00970(11)
O(5) 0.01508(10) 0.01898(11) 0.01578(10) -0.00645(8) 0.00226(8) -0.00159(8)
O(6) 0.01772(12) 0.01906(11) 0.01805(11) -0.00586(9) 0.00514(9) -0.00680(9)
O(7) 0.00930(11) 0.01119(11) 0.01819(14) 0 -0.00056(9) 0
N(1) 0.0152(3) 0.0134(6) 0.0147(7) -0.0020(3) -0.0005(5) 0.0016(4)
N(1A) 0.0171(9) 0.0132(17) 0.0158(19) -0.0038(10) -0.0015(12) 0.0008(10)
C(1) 0.01403(12) 0.01642(12) 0.01579(12) 0.00255(9) 0.00026(9) -0.00156(9)
C(2) 0.01753(14) 0.01898(14) 0.01889(14) 0.00438(11) 0.00135(11) -0.00308(11)
C(3) 0.0273(2) 0.0349(3) 0.0220(2) 0.0067(2) -0.00071(18) -0.0107(2)
C(4) 0.0405(4) 0.01946(19) 0.0319(3) 0.0074(2) 0.0090(3) 0.00260(18)
C(5) 0.01756(17) 0.0308(3) 0.0342(3) 0.00391(16) 0.00489(17) -0.0085(2)
C(6) 0.00982(10) 0.01273(10) 0.01904(13) -0.00041(7) -0.00053(8) -0.00237(9)
C(7) 0.01074(11) 0.01746(12) 0.02190(15) -0.00130(9) -0.00121(10) -0.00408(11)
C(8) 0.01776(18) 0.0381(3) 0.0331(3) -0.0108(2) 0.00637(18) -0.0057(2)
C(9) 0.0257(2) 0.0268(2) 0.0284(2) 0.00235(17) -0.0109(2) -0.00004(18)
C(10) 0.01675(16) 0.0249(2) 0.0452(4) -0.00151(14) -0.00341(19) -0.0173(2)
C(11) 0.01163(10) 0.01262(10) 0.01390(10) -0.00186(7) 0.00066(8) -0.00134(8)
C(12) 0.01398(11) 0.01398(11) 0.01530(11) -0.00232(8) 0.00107(9) -0.00263(9)
C(13) 0.0335(3) 0.01468(13) 0.02309(19) -0.00184(14) 0.00236(17) 0.00111(12)
C(14) 0.01407(14) 0.0307(2) 0.0273(2) -0.00164(14) -0.00202(14) -0.00961(18)
C(15) 0.02424(18) 0.02178(16) 0.01721(14) -0.00192(13) 0.00458(13) -0.00467(12)
C(16) 0.0199(4) 0.0219(6) 0.0152(5) 0.0006(4) 0.0015(3) 0.0014(4)
C(17) 0.0229(4) 0.0366(7) 0.0178(5) 0.0022(4) 0.0039(3) 0.0068(4)
C(18) 0.0221(4) 0.0381(8) 0.0263(6) -0.0047(5) 0.0012(4) 0.0166(6)
C(19) 0.0247(5) 0.0218(6) 0.0326(8) -0.0069(4) -0.0033(6) 0.0129(5)
C(20) 0.0212(5) 0.0142(5) 0.0226(7) -0.0038(3) -0.0023(5) 0.0041(4)
C(16A) 0.0218(14) 0.0205(18) 0.0167(15) 0.0007(12) 0.0018(9) 0.0015(10)
C(17A) 0.0258(16) 0.0309(19) 0.0180(14) 0.0025(13) 0.0051(9) 0.0081(12)
C(18A) 0.0236(14) 0.0330(18) 0.0248(18) -0.0013(12) 0.0048(13) 0.0157(15)
C(19A) 0.0234(16) 0.0190(18) 0.033(2) -0.0040(11) 0.0007(16) 0.0121(15)
C(20A) 0.0214(12) 0.0153(13) 0.022(2) -0.0031(8) 0.0016(14) 0.0022(12)
H(3A) 0.065184 0.063761 0.028398 0.002487 0.000928 0.013186
H(3B) 0.054159 0.061736 0.047586 -0.024945 -0.00062 0.018118
H(3C) 0.035304 0.068747 0.05421 -0.025206 -0.007352 -0.00071
H(4A) 0.056607 0.044204 0.072642 0.00336 0.026515 -0.007208
H(4B) 0.074733 0.03227 0.070068 0.00507 0.01972 0.020845
H(4C) 0.081798 0.049469 0.040908 0.009201 0.001468 0.019063
H(5A) 0.033648 0.076496 0.055983 -0.026493 -0.005957 0.006796
H(5B) 0.035061 0.049172 0.063129 -0.017187 0.011278 0.011863
H(5C) 0.041343 0.057056 0.069087 -0.000105 0.023338 -0.007118
H(8A) 0.023496 0.072059 0.056361 -0.010455 0.005833 -0.017639
H(8B) 0.043053 0.070322 0.060645 -0.030804 0.026902 -0.020798
H(8C) 0.051693 0.080465 0.047829 0.02577 0.008749 -0.016253
H(9A) 0.054213 0.063941 0.044076 0.01803 0.001108 -0.002546
H(9B) 0.066129 0.028121 0.058503 -0.002661 -0.021599 0.010684
H(9C) 0.036411 0.05189 0.056028 -0.004434 -0.02429 0.006886
H(10A) 0.059991 0.027419 0.089544 -0.012111 -0.024389 0.007975
H(10B) 0.038913 0.073733 0.06933 -0.043332 0.018118 -0.01322
H(10C) 0.025638 0.044582 0.060474 -0.01986 -0.007622 -0.004778
H(13A) 0.042234 0.039299 0.051645 0.004629 -0.003419 0.013015
H(13B) 0.064509 0.040433 0.033726 0.003423 0.016048 -0.00287
H(13C) 0.079521 0.024602 0.049224 -0.005748 -0.002546 -0.010034
H(14A) 0.030291 0.053537 0.060861 -0.025791 -0.003806 -0.012977
H(14B) 0.025647 0.061259 0.04494 -0.014685 0.008767 -0.003365
H(14C) 0.041289 0.052565 0.048918 0.001929 -0.009431 0.012376
H(15A) 0.057759 0.039632 0.027471 0.00687 0.010666 0.002449
H(15B) 0.029076 0.052547 0.041862 -0.008097 0.010828 0.001594
H(15C) 0.051558 0.040478 0.037245 -0.019491 0.004888 -0.008936
H(16) 0.045879 0.026897 0.025716 -0.006045 0.001756 0.00127
H(17) 0.044961 0.073598 0.020577 -0.000528 0.004537 0.005851
H(18) 0.048003 0.065192 0.043068 0.03063 0.008875 -0.003356
H(19) 0.050388 0.023036 0.054138 0.012279 -0.002852 -0.004787
H(20) 0.04758 0.023144 0.039423 -0.001347 -0.00548 -0.009521
H(16A) 0.045879 0.026897 0.025716 -0.006045 0.001756 0.00127
H(17A) 0.044961 0.073598 0.020577 -0.000528 0.004537 0.005851
H(18A) 0.048003 0.065192 0.043068 0.03063 0.008875 -0.003356
H(19A) 0.050388 0.023036 0.054138 0.012279 -0.002852 -0.004787
H(20A) 0.04758 0.023144 0.039423 -0.001347 -0.00548 -0.009521
H(2) 0.024198 0.036347 0.036786 -0.011022 -0.000674 0.004321
H(7) 0.021498 0.024674 0.028947 -0.004047 -0.001061 -0.000035

loop_
_atom_site_label
_atom_site_fract_x
_atom_site_fract_y
_atom_site_fract_z
_atom_site_U_iso_or_equiv
_atom_site_occupancy
_atom_site_symmetry_multiplicity
NI(1) 0.444588(2) 0.736634(3) 0.845486(5) 0.011 1 8
O(1) 0.385403(14) 0.799523(19) 0.93232(4) 0.016 1 8
O(2) 0.31127(2) 0.77803(3) 0.78467(6) 0.026 1 8
O(3) 0.379370(14) 0.68343(2) 0.73754(4) 0.017 1 8
O(4) 0.419951(15) 0.60877(2) 0.60952(6) 0.020 1 8
O(5) 0.503357(15) 0.79042(2) 0.95695(4) 0.017 1 8
O(6) 0.564140(17) 0.80690(2) 0.80483(4) 0.018 1 8
O(7) 0.5 0.67505(2) 0.75 0.013 1 4
N(1) 0.44106(18) 0.67409(18) 1.0181(3) 0.015 0.76 8
N(1A) 0.4401(6) 0.6674(6) 1.0029(10) 0.016 0.24 8
C(1) 0.337931(18) 0.81239(2) 0.88642(5) 0.016 1 8
C(2) 0.30596(2) 0.87188(3) 0.93953(5) 0.019 1 8
C(3) 0.33089(4) 0.89116(5) 1.08468(8) 0.028 1 8
C(4) 0.31193(5) 0.93228(4) 0.84082(10) 0.030 1 8
C(5) 0.24488(3) 0.85359(5) 0.93826(10) 0.027 1 8
C(6) 0.377932(15) 0.636937(19) 0.64507(5) 0.014 1 8
C(7) 0.320704(17) 0.61704(2) 0.57593(5) 0.017 1 8
C(8) 0.28141(3) 0.60767(5) 0.68599(10) 0.029 1 8
C(9) 0.30053(3) 0.67652(4) 0.47991(9) 0.028 1 8
C(10) 0.32223(3) 0.55119(4) 0.49191(11) 0.029 1 8
C(11) 0.543239(15) 0.820855(19) 0.91304(4) 0.013 1 8
C(12) 0.568950(17) 0.88201(2) 0.99635(4) 0.014 1 8
C(13) 0.55752(3) 0.94646(3) 0.90687(7) 0.024 1 8
C(14) 0.63092(2) 0.87074(4) 1.02578(8) 0.024 1 8
C(15) 0.54368(3) 0.89109(3) 1.13063(6) 0.021 1 8
C(16) 0.43845(11) 0.70431(13) 1.1406(2) 0.019 0.76 8
C(17) 0.43357(7) 0.66760(16) 1.2607(2) 0.026 0.76 8
C(18) 0.43214(8) 0.59616(18) 1.2541(3) 0.029 0.76 8
C(19) 0.43507(10) 0.56420(13) 1.1271(3) 0.027 0.76 8
C(20) 0.43902(13) 0.60514(14) 1.0119(3) 0.020 0.76 8
C(16A) 0.4351(4) 0.6931(4) 1.1285(8) 0.020 0.24 8
C(17A) 0.4306(3) 0.6521(4) 1.2430(6) 0.025 0.24 8
C(18A) 0.4314(3) 0.5817(4) 1.2261(9) 0.027 0.24 8
C(19A) 0.4376(3) 0.5542(4) 1.0958(10) 0.025 0.24 8
C(20A) 0.4419(4) 0.5997(4) 0.9873(8) 0.020 0.24 8
H(3A) 0.327002 0.84845 1.152335 0.053 1 8
H(3B) 0.309325 0.934918 1.120405 0.055 1 8
H(3C) 0.374181 0.903647 1.083885 0.054 1 8
H(4A) 0.355203 0.944428 0.840866 0.056 1 8
H(4B) 0.290673 0.976997 0.875119 0.058 1 8
H(4C) 0.294859 0.918331 0.738179 0.058 1 8
H(5A) 0.227914 0.841288 0.83441 0.056 1 8
H(5B) 0.222914 0.897723 0.975435 0.049 1 8
H(5C) 0.240897 0.809605 1.004943 0.055 1 8
H(8A) 0.241048 0.591983 0.636773 0.051 1 8
H(8B) 0.277951 0.655497 0.740756 0.056 1 8
H(8C) 0.297575 0.567789 0.758241 0.06 1 8
H(9A) 0.328477 0.682698 0.399976 0.054 1 8
H(9B) 0.300024 0.723675 0.539076 0.053 1 8
H(9C) 0.259086 0.665341 0.431128 0.05 1 8
H(10A) 0.337696 0.509365 0.558634 0.061 1 8
H(10B) 0.34861 0.558312 0.413303 0.06 1 8
H(10C) 0.280908 0.538896 0.444558 0.045 1 8
H(13A) 0.51345 0.953287 0.88318 0.045 1 8
H(13B) 0.576061 0.940397 0.811841 0.045 1 8
H(13C) 0.575197 0.991513 0.962592 0.052 1 8
H(14A) 0.649701 0.914833 1.082216 0.049 1 8
H(14B) 0.64836 0.864927 0.929755 0.044 1 8
H(14C) 0.638834 0.82401 1.087937 0.049 1 8
H(15A) 0.551639 0.844977 1.194746 0.041 1 8
H(15B) 0.499437 0.898491 1.108064 0.041 1 8
H(15C) 0.561901 0.936099 1.185958 0.043 1 8
H(16) 0.44048 0.760045 1.147623 0.033 0.76 8
H(17) 0.430892 0.693392 1.356611 0.046 0.76 8
H(18) 0.4291 0.565203 1.345581 0.052 0.76 8
H(19) 0.43456 0.508607 1.118726 0.043 0.76 8
H(20) 0.441148 0.580192 0.913207 0.038 0.76 8
H(16A) 0.434611 0.748984 1.13895 0.033 0.24 8
H(17A) 0.426062 0.672159 1.342805 0.046 0.24 8
H(18A) 0.426098 0.546301 1.308846 0.052 0.24 8
H(19A) 0.438737 0.499276 1.082329 0.043 0.24 8
H(20A) 0.444289 0.578693 0.885697 0.038 0.24 8
H(2) 0.336247 0.739885 0.755923 0.033 1 8
H(7) 0.473233 0.646778 0.687745 0.025 1 8

loop_
_geom_angle_atom_site_label_1
_geom_angle_atom_site_label_2
_geom_angle_atom_site_label_3
_geom_angle
_geom_angle_site_symmetry_1
_geom_angle_site_symmetry_2
_geom_angle_site_symmetry_3
_geom_angle_publ_flag
O(1) NI(1) O(3) 88.291(14) 1_555 1_555 1_555 yes
O(1) NI(1) O(5) 87.870(16) 1_555 1_555 1_555 yes
O(1) NI(1) O(6) 83.103(16) 1_555 1_555 2_656 yes
O(1) NI(1) O(7) 176.911(10) 1_555 1_555 1_555 yes
O(1) NI(1) O(7) 176.911(10) 1_555 1_555 2_656 yes
O(1) NI(1) N(1) 85.48(11) 1_555 1_555 1_555 yes
O(1) NI(1) N(1A) 88.9(4) 1_555 1_555 1_555 yes
O(3) NI(1) O(5) 176.042(17) 1_555 1_555 1_555 yes
O(3) NI(1) O(6) 87.454(19) 1_555 1_555 2_656 yes
O(3) NI(1) O(7) 89.338(12) 1_555 1_555 1_555 yes
O(3) NI(1) O(7) 89.338(12) 1_555 1_555 2_656 yes
O(3) NI(1) N(1) 91.15(9) 1_555 1_555 1_555 yes
O(3) NI(1) N(1A) 87.2(3) 1_555 1_555 1_555 yes
O(5) NI(1) O(6) 93.040(18) 1_555 1_555 2_656 yes
O(5) NI(1) O(7) 94.532(14) 1_555 1_555 1_555 yes
O(5) NI(1) O(7) 94.532(14) 1_555 1_555 2_656 yes
O(5) NI(1) N(1) 87.59(9) 1_555 1_555 1_555 yes
O(5) NI(1) N(1A) 91.8(3) 1_555 1_555 1_555 yes
O(6) NI(1) O(7) 94.815(14) 2_656 1_555 1_555 yes
O(6) NI(1) O(7) 94.815(14) 2_656 1_555 2_656 yes
O(6) NI(1) N(1) 168.54(11) 2_656 1_555 1_555 yes
O(6) NI(1) N(1A) 170.5(4) 2_656 1_555 1_555 yes
O(7) NI(1) N(1) 96.55(11) 1_555 1_555 1_555 yes
O(7) NI(1) N(1A) 92.9(4) 1_555 1_555 1_555 yes
O(7) NI(1) N(1) 96.55(11) 2_656 1_555 1_555 yes
O(7) NI(1) N(1A) 92.9(4) 2_656 1_555 1_555 yes
C(16) N(1) C(20) 118.2(3) 1_555 1_555 1_555 yes
O(1) C(1) O(2) 123.04(4) 1_555 1_555 1_555 yes
O(1) C(1) C(2) 122.34(4) 1_555 1_555 1_555 yes
O(1) C(1) H(2) 92.40(3) 1_555 1_555 1_555 yes
O(2) C(1) C(2) 114.57(4) 1_555 1_555 1_555 yes
C(1) C(2) C(3) 109.69(4) 1_555 1_555 1_555 yes
C(1) C(2) C(4) 106.15(5) 1_555 1_555 1_555 yes
C(1) C(2) C(5) 111.05(5) 1_555 1_555 1_555 yes
C(3) C(2) C(4) 109.81(7) 1_555 1_555 1_555 yes
C(3) C(2) C(5) 110.56(6) 1_555 1_555 1_555 yes
C(4) C(2) C(5) 109.49(6) 1_555 1_555 1_555 yes
O(5) C(11) O(6) 126.27(4) 1_555 1_555 1_555 yes
O(5) C(11) C(12) 118.11(4) 1_555 1_555 1_555 yes
O(6) C(11) C(12) 115.61(4) 1_555 1_555 1_555 yes
C(11) C(12) C(13) 107.05(4) 1_555 1_555 1_555 yes
C(11) C(12) C(14) 109.12(4) 1_555 1_555 1_555 yes
C(11) C(12) C(15) 111.37(4) 1_555 1_555 1_555 yes
C(13) C(12) C(14) 109.71(5) 1_555 1_555 1_555 yes
C(13) C(12) C(15) 109.28(5) 1_555 1_555 1_555 yes
C(14) C(12) C(15) 110.25(4) 1_555 1_555 1_555 yes
N(1) C(16) C(17) 123.1(3) 1_555 1_555 1_555 yes
C(16) C(17) C(18) 118.5(2) 1_555 1_555 1_555 yes
C(17) C(18) C(19) 118.82(18) 1_555 1_555 1_555 yes
C(18) C(19) C(20) 118.6(2) 1_555 1_555 1_555 yes
N(1) C(20) C(19) 122.8(3) 1_555 1_555 1_555 yes
N(1A) C(16A) C(17A) 123.1(9) 1_555 1_555 1_555 yes
C(16A) C(17A) C(18A) 118.1(7) 1_555 1_555 1_555 yes
C(17A) C(18A) C(19A) 119.4(6) 1_555 1_555 1_555 yes
C(18A) C(19A) C(20A) 118.2(7) 1_555 1_555 1_555 yes
N(1A) C(20A) C(19A) 122.4(9) 1_555 1_555 1_555 yes

loop_
_geom_bond_atom_site_label_1
_geom_bond_atom_site_label_2
_geom_bond_distance
_geom_bond_site_symmetry_1
_geom_bond_site_symmetry_2
_geom_bond_publ_flag
NI(1) O(1) 2.1450(4) 1_555 1_555 yes
NI(1) O(3) 2.0877(3) 1_555 1_555 yes
NI(1) O(5) 2.0006(3) 1_555 1_555 yes
NI(1) O(6) 2.0014(4) 1_555 2_656 yes
NI(1) O(7) 2.1069(2) 1_555 1_555 yes
NI(1) O(7) 2.1069(2) 1_555 2_656 yes
NI(1) N(1) 2.091(4) 1_555 1_555 yes
NI(1) N(1A) 2.058(14) 1_555 1_555 yes
O(1) C(1) 1.2243(5) 1_555 1_555 yes
O(2) C(1) 1.3103(6) 1_555 1_555 yes
O(3) C(6) 1.2770(5) 1_555 1_555 yes
O(3) H(2) 1.5490(4) 1_555 1_555 yes
O(4) C(6) 1.2500(6) 1_555 1_555 yes
O(4) H(7) 1.6157(4) 1_555 1_555 yes
O(5) C(11) 1.2590(5) 1_555 1_555 yes
O(6) C(11) 1.2565(6) 1_555 1_555 yes
N(1) C(16) 1.343(3) 1_555 1_555 yes
N(1) C(20) 1.344(5) 1_555 1_555 yes
N(1A) C(16A) 1.344(11) 1_555 1_555 yes
N(1A) C(20A) 1.329(15) 1_555 1_555 yes
C(1) C(2) 1.5221(6) 1_555 1_555 yes
C(2) C(3) 1.5272(8) 1_555 1_555 yes
C(6) C(7) 1.5358(5) 1_555 1_555 yes
C(7) C(8) 1.5340(10) 1_555 1_555 yes
C(11) C(12) 1.5366(5) 1_555 1_555 yes
C(12) C(13) 1.5371(7) 1_555 1_555 yes
C(16) C(17) 1.392(3) 1_555 1_555 yes
C(17) C(18) 1.392(5) 1_555 1_555 yes
C(18) C(19) 1.398(5) 1_555 1_555 yes
C(19) C(20) 1.392(4) 1_555 1_555 yes
C(16A) C(17A) 1.390(10) 1_555 1_555 yes
C(17A) C(18A) 1.380(12) 1_555 1_555 yes
C(18A) C(19A) 1.406(15) 1_555 1_555 yes
C(19A) C(20A) 1.395(11) 1_555 1_555 yes
